data_4505800
loop_
_publ_author_name
'Bosch, Eric'
'Barnes, Charles L.'

_publ_section_title
;
 Triangular Halogen&#x2212;Halogen&#x2212;Halogen Interactions as a
 Cohesive Force in the Structures of Trihalomesitylenes
;
_journal_issue 4
_journal_name_full 'Crystal Growth &amp; Design'
_journal_page_first 299
_journal_paper_doi 10.1021/cg025517w
_journal_volume 2
_journal_year 2002
_chemical_formula_sum 'C9 H9 Br3'
_chemical_formula_weight 356.89
_chemical_name_systematic
; 
 ? 
;
_space_group_IT_number 2
_symmetry_cell_setting triclinic
_symmetry_space_group_name_Hall '-P 1'
_symmetry_space_group_name_H-M 'P -1'
_atom_sites_solution_hydrogens geom
_atom_sites_solution_primary direct
_atom_sites_solution_secondary difmap
_audit_creation_method SHELXL-97
_cell_angle_alpha 119.8330(10)
_cell_angle_beta 106.877(2)
_cell_angle_gamma 95.091(2)
_cell_formula_units_Z 2
_cell_length_a 7.6920(7)
_cell_length_b 9.0616(8)
_cell_length_c 9.0813(8)
_cell_measurement_reflns_used 2209
_cell_measurement_temperature 173(2)
_cell_measurement_theta_max 27.1
_cell_measurement_theta_min 2.6
_cell_volume 504.30(8)
_computing_cell_refinement 'SMART (Bruker, 1998)'
_computing_data_collection 'SMART (Bruker, 1998)'
_computing_data_reduction 'SAINT (Bruker, 1998)'
_computing_molecular_graphics 'ORTEP-III (Burnett & Johnson, 1996)'
_computing_publication_material 'CIFTAB (Sheldrick, 1997)'
_computing_structure_refinement 'SHELXL-97 (Sheldrick, 1997)'
_computing_structure_solution 'SHELXS-97 (Sheldrick, 1997)'
_diffrn_ambient_temperature 173(2)
_diffrn_measured_fraction_theta_full 0.976
_diffrn_measured_fraction_theta_max 0.976
_diffrn_measurement_device_type 'Bruker SMART CCD area detector'
_diffrn_measurement_method 'omega scans'
_diffrn_radiation_monochromator graphite
_diffrn_radiation_source 'fine-focus sealed tube'
_diffrn_radiation_type MoK\a
_diffrn_radiation_wavelength 0.71073
_diffrn_reflns_av_R_equivalents 0.0331
_diffrn_reflns_av_sigmaI/netI 0.0379
_diffrn_reflns_limit_h_max 9
_diffrn_reflns_limit_h_min -9
_diffrn_reflns_limit_k_max 11
_diffrn_reflns_limit_k_min -11
_diffrn_reflns_limit_l_max 11
_diffrn_reflns_limit_l_min -11
_diffrn_reflns_number 3632
_diffrn_reflns_theta_full 27.12
_diffrn_reflns_theta_max 27.12
_diffrn_reflns_theta_min 2.70
_diffrn_standards_decay_% 0.0
_exptl_absorpt_coefficient_mu 11.941
_exptl_absorpt_correction_T_max 0.1986
_exptl_absorpt_correction_T_min 0.0658
_exptl_absorpt_correction_type multi-scan
_exptl_absorpt_process_details
;
 Data were corrected for decay and absorption using the program SADABS 
 based on the method of R.H. Blessing (Acta Cryst. A51, 33-38, 1995).
;
_exptl_crystal_colour colorless
_exptl_crystal_density_diffrn 2.350
_exptl_crystal_density_method 'not measured'
_exptl_crystal_description rod
_exptl_crystal_F_000 336
_exptl_crystal_size_max 0.50
_exptl_crystal_size_mid 0.20
_exptl_crystal_size_min 0.20
_refine_diff_density_max 1.001
_refine_diff_density_min -0.779
_refine_diff_density_rms 0.212
_refine_ls_extinction_coef 0.054(4)
_refine_ls_extinction_expression Fc^*^=kFc[1+0.001xFc^2^\l^3^/sin(2\q)]^-1/4^
_refine_ls_extinction_method SHELXL
_refine_ls_goodness_of_fit_ref 1.018
_refine_ls_hydrogen_treatment mixed
_refine_ls_matrix_type full
_refine_ls_number_parameters 113
_refine_ls_number_reflns 2171
_refine_ls_number_restraints 0
_refine_ls_restrained_S_all 1.018
_refine_ls_R_factor_all 0.0503
_refine_ls_R_factor_gt 0.0432
_refine_ls_shift/su_max 0.020
_refine_ls_shift/su_mean 0.001
_refine_ls_structure_factor_coef Fsqd
_refine_ls_weighting_details 'calc w=1/[\s^2^(Fo^2^)+(0.0857P)^2^+0.0000P] where P=(Fo^2^+2Fc^2^)/3'
_refine_ls_weighting_scheme calc
_refine_ls_wR_factor_gt 0.1135
_refine_ls_wR_factor_ref 0.1175
_reflns_number_gt 1831
_reflns_number_total 2171
_reflns_threshold_expression >2sigma(I)
_cod_data_source_file cg025517w_s1.cif
_cod_data_source_block TBM
_cod_original_sg_symbol_H-M P-1
_cod_database_code 4505800

loop_
_symmetry_equiv_pos_as_xyz
'x, y, z'
'-x, -y, -z'

loop_
_atom_site_label
_atom_site_type_symbol
_atom_site_fract_x
_atom_site_fract_y
_atom_site_fract_z
_atom_site_U_iso_or_equiv
_atom_site_adp_type
_atom_site_occupancy
_atom_site_symmetry_multiplicity
_atom_site_calc_flag
_atom_site_refinement_flags
Br1 Br 0.26645(8) 0.89830(7) 0.25776(7) 0.0288(2) Uani 1 1 d .
Br2 Br 0.26775(8) 1.45594(7) 0.13829(7) 0.0305(2) Uani 1 1 d .
Br3 Br 0.21791(8) 0.76893(7) -0.43394(7) 0.0274(2) Uani 1 1 d .
C1 C 0.2561(7) 0.9789(7) 0.0973(7) 0.0214(10) Uani 1 1 d .
C2 C 0.2613(6) 1.1580(6) 0.1704(7) 0.0211(10) Uani 1 1 d .
C3 C 0.2561(7) 1.2137(6) 0.0513(7) 0.0212(10) Uani 1 1 d .
C4 C 0.2445(6) 1.1040(6) -0.1302(7) 0.0206(10) Uani 1 1 d .
C5 C 0.2441(7) 0.8603(7) -0.0778(7) 0.0218(10) Uani 1 1 d .
C6 C 0.2728(8) 1.2795(7) 0.3635(7) 0.0276(11) Uani 1 1 d .
H6A H 0.2889 1.4008 0.3927 0.041 Uiso 1 1 calc R
H6B H 0.3810 1.2763 0.4502 0.041 Uiso 1 1 calc R
H6C H 0.1560 1.2405 0.3732 0.041 Uiso 1 1 calc R
C7 C 0.2399(8) 1.1717(7) -0.2525(8) 0.0294(12) Uani 1 1 d .
H7A H 0.2923 1.1007 -0.3426 0.044 Uiso 1 1 calc R
H7B H 0.3156 1.2959 -0.1773 0.044 Uiso 1 1 calc R
H7C H 0.1088 1.1625 -0.3171 0.044 Uiso 1 1 calc R
C8 C 0.2361(8) 0.6700(7) -0.1482(7) 0.0277(11) Uani 1 1 d .
H8A H 0.2738 0.6553 -0.0446 0.042 Uiso 1 1 calc R
H8B H 0.3226 0.6352 -0.2123 0.042 Uiso 1 1 calc R
H8C H 0.1068 0.5953 -0.2338 0.042 Uiso 1 1 calc R
C10 C 0.2385(6) 0.9288(6) -0.1878(7) 0.0196(9) Uani 1 1 d .

loop_
_atom_site_aniso_label
_atom_site_aniso_U_11
_atom_site_aniso_U_22
_atom_site_aniso_U_33
_atom_site_aniso_U_23
_atom_site_aniso_U_13
_atom_site_aniso_U_12
Br1 0.0427(4) 0.0252(3) 0.0245(3) 0.0170(2) 0.0141(2) 0.0105(2)
Br2 0.0480(4) 0.0177(3) 0.0292(3) 0.0126(2) 0.0186(3) 0.0129(2)
Br3 0.0390(3) 0.0219(3) 0.0190(3) 0.0082(2) 0.0139(2) 0.0086(2)
C1 0.023(2) 0.023(3) 0.018(2) 0.012(2) 0.0068(19) 0.0061(19)
C2 0.022(2) 0.019(2) 0.021(2) 0.009(2) 0.0075(19) 0.0054(18)
C3 0.023(2) 0.015(2) 0.024(2) 0.009(2) 0.009(2) 0.0069(18)
C4 0.022(2) 0.022(2) 0.021(2) 0.012(2) 0.011(2) 0.0081(19)
C5 0.023(2) 0.019(2) 0.024(2) 0.012(2) 0.010(2) 0.0075(18)
C6 0.040(3) 0.023(3) 0.017(2) 0.008(2) 0.012(2) 0.009(2)
C7 0.046(3) 0.027(3) 0.027(3) 0.018(2) 0.021(2) 0.015(2)
C8 0.042(3) 0.018(2) 0.023(3) 0.011(2) 0.013(2) 0.008(2)
C10 0.021(2) 0.016(2) 0.020(2) 0.0099(19) 0.0067(19) 0.0042(17)

loop_
_atom_type_symbol
_atom_type_description
_atom_type_scat_dispersion_real
_atom_type_scat_dispersion_imag
_atom_type_scat_source
C C 0.0033 0.0016 'International Tables Vol C Tables 4.2.6.8 and 6.1.1.4'
H H 0.0000 0.0000 'International Tables Vol C Tables 4.2.6.8 and 6.1.1.4'
Br Br -0.2901 2.4595 'International Tables Vol C Tables 4.2.6.8 and 6.1.1.4'

loop_
_geom_angle_atom_site_label_1
_geom_angle_atom_site_label_2
_geom_angle_atom_site_label_3
_geom_angle
C5 C1 C2 125.1(5)
C5 C1 Br1 118.6(4)
C2 C1 Br1 116.2(4)
C3 C2 C1 115.0(5)
C3 C2 C6 123.0(4)
C1 C2 C6 122.0(4)
C2 C3 C4 124.6(5)
C2 C3 Br2 118.5(4)
C4 C3 Br2 116.8(4)
C10 C4 C3 115.1(4)
C10 C4 C7 122.6(5)
C3 C4 C7 122.3(4)
C1 C5 C10 115.6(4)
C1 C5 C8 122.4(5)
C10 C5 C8 122.0(5)
C4 C10 C5 124.5(5)
C4 C10 Br3 118.0(4)
C5 C10 Br3 117.4(4)

loop_
_geom_bond_atom_site_label_1
_geom_bond_atom_site_label_2
_geom_bond_distance
Br1 C1 1.915(5)
Br2 C3 1.910(5)
Br3 C10 1.911(5)
C1 C5 1.375(7)
C1 C2 1.406(7)
C2 C3 1.396(7)
C2 C6 1.505(7)
C3 C4 1.407(7)
C4 C10 1.394(7)
C4 C7 1.506(7)
C5 C10 1.407(7)
C5 C8 1.499(7)

loop_
_geom_torsion_atom_site_label_1
_geom_torsion_atom_site_label_2
_geom_torsion_atom_site_label_3
_geom_torsion_atom_site_label_4
_geom_torsion
C5 C1 C2 C3 -0.9(7)
Br1 C1 C2 C3 179.2(3)
C5 C1 C2 C6 179.5(5)
Br1 C1 C2 C6 -0.5(6)
C1 C2 C3 C4 0.7(7)
C6 C2 C3 C4 -179.7(5)
C1 C2 C3 Br2 -178.7(3)
C6 C2 C3 Br2 0.9(7)
C2 C3 C4 C10 -0.1(7)
Br2 C3 C4 C10 179.3(3)
C2 C3 C4 C7 -179.8(5)
Br2 C3 C4 C7 -0.4(6)
C2 C1 C5 C10 0.5(8)
Br1 C1 C5 C10 -179.5(3)
C2 C1 C5 C8 -179.0(5)
Br1 C1 C5 C8 0.9(7)
C3 C4 C10 C5 -0.3(7)
C7 C4 C10 C5 179.4(5)
C3 C4 C10 Br3 178.9(3)
C7 C4 C10 Br3 -1.4(6)
C1 C5 C10 C4 0.1(7)
C8 C5 C10 C4 179.7(5)
C1 C5 C10 Br3 -179.1(3)
C8 C5 C10 Br3 0.5(6)

loop_
_cod_related_entry_id
_cod_related_entry_database
_cod_related_entry_code
1 ChemSpider 230984
